data_2019824
loop_
_publ_author_name
'Rajkumar, M. Ambrose'
'NizamMohideen, M.'
'Xavier, S. Stanly John'
'Anbarasu, S.'
'Devarajan, Dr. Prem Anand'

_publ_section_title
;
 Crystal structure of 2-amino-5-nitropyridinium sulfamate
;
_journal_coeditor_code SU5048
_journal_issue 2
_journal_name_full 'Acta Crystallographica Section E Crystallographic Communications'
_journal_page_first 231
_journal_paper_doi 10.1107/S2056989015000365
_journal_volume 71
_journal_year 2015
_chemical_formula_iupac 'C5 H6 N3 O2 +, H2 N O3 S -'
_chemical_formula_moiety 'C5 H6 N3 O2 +, H2 N O3 S -'
_chemical_formula_sum 'C5 H8 N4 O5 S'
_chemical_formula_weight 236.21
_chemical_name_systematic
;
2-Amino-5-nitropyridinium sulfamate
;
_space_group_IT_number 60
_symmetry_cell_setting orthorhombic
_symmetry_space_group_name_Hall '-P 2n 2ab'
_symmetry_space_group_name_H-M 'P b c n'
_atom_sites_solution_hydrogens geom
_atom_sites_solution_primary direct
_atom_sites_solution_secondary difmap
_audit_creation_method SHELXL-97
_cell_angle_alpha 90.00
_cell_angle_beta 90.00
_cell_angle_gamma 90.00
_cell_formula_units_Z 8
_cell_length_a 28.0866(10)
_cell_length_b 9.0052(3)
_cell_length_c 7.4023(2)
_cell_measurement_reflns_used 1653
_cell_measurement_temperature 293(2)
_cell_measurement_theta_max 31.1
_cell_measurement_theta_min 2.4
_cell_volume 1872.23(10)
_computing_cell_refinement
;
APEX2 and SAINT (Bruker, 2004)
;
_computing_data_collection
;
APEX2 (Bruker, 2004)
;
_computing_data_reduction
;
SAINT and XPREP (Bruker, 2004)
;
_computing_molecular_graphics
;
ORTEP-3 for Windows (Farrugia, 2012) and Mercury (Macrae <i>et al.</i>,
2008)
;
_computing_publication_material
;
WinGX (Farrugia, 2012) and PLATON (Spek, 2009)
;
_computing_structure_refinement
;
SHELXL97 (Sheldrick, 2008)
;
_computing_structure_solution
;
SHELXS97 (Sheldrick, 2008)
;
_diffrn_ambient_temperature 293(2)
_diffrn_measured_fraction_theta_full 0.999
_diffrn_measured_fraction_theta_max 0.999
_diffrn_measurement_device_type
;
Bruker Kappa APEXII CCD
;
_diffrn_measurement_method '\w and \f scans'
_diffrn_radiation_monochromator graphite
_diffrn_radiation_source 'fine-focus sealed tube'
_diffrn_radiation_type MoK\a
_diffrn_radiation_wavelength 0.71073
_diffrn_reflns_av_R_equivalents 0.0239
_diffrn_reflns_av_sigmaI/netI 0.0138
_diffrn_reflns_limit_h_max 33
_diffrn_reflns_limit_h_min -33
_diffrn_reflns_limit_k_max 10
_diffrn_reflns_limit_k_min -10
_diffrn_reflns_limit_l_max 8
_diffrn_reflns_limit_l_min -8
_diffrn_reflns_number 15358
_diffrn_reflns_theta_full 24.99
_diffrn_reflns_theta_max 24.99
_diffrn_reflns_theta_min 2.38
_diffrn_standards_number 0
_exptl_absorpt_coefficient_mu 0.357
_exptl_absorpt_correction_T_max 0.9171
_exptl_absorpt_correction_T_min 0.8872
_exptl_absorpt_correction_type multi-scan
_exptl_absorpt_process_details
;
(SADABS; Bruker, 2004)
;
_exptl_crystal_colour Colourless
_exptl_crystal_density_diffrn 1.676
_exptl_crystal_density_method 'not measured'
_exptl_crystal_description Block
_exptl_crystal_F_000 976
_exptl_crystal_size_max 0.35
_exptl_crystal_size_mid 0.30
_exptl_crystal_size_min 0.25
_refine_diff_density_max 0.265
_refine_diff_density_min -0.445
_refine_ls_extinction_method none
_refine_ls_goodness_of_fit_ref 1.284
_refine_ls_hydrogen_treatment mixed
_refine_ls_matrix_type full
_refine_ls_number_parameters 175
_refine_ls_number_reflns 1653
_refine_ls_number_restraints 50
_refine_ls_restrained_S_all 1.290
_refine_ls_R_factor_all 0.0582
_refine_ls_R_factor_gt 0.0552
_refine_ls_shift/su_max 0.000
_refine_ls_shift/su_mean 0.000
_refine_ls_structure_factor_coef Fsqd
_refine_ls_weighting_details 'calc w=1/[\s^2^(Fo^2^)+(0.0116P)^2^+5.4481P] where P=(Fo^2^+2Fc^2^)/3'
_refine_ls_weighting_scheme calc
_refine_ls_wR_factor_gt 0.1089
_refine_ls_wR_factor_ref 0.1108
_reflns_number_gt 1557
_reflns_number_total 1653
_reflns_threshold_expression I>2\s(I)
_cod_data_source_file su5048sup1.cif
_cod_data_source_block I
_cod_database_code 2019824
_cod_database_fobs_code 2019824

loop_
_symmetry_equiv_pos_as_xyz
'x, y, z'
'-x+1/2, -y+1/2, z+1/2'
'x+1/2, -y+1/2, -z'
'-x, y, -z+1/2'
'-x, -y, -z'
'x-1/2, y-1/2, -z-1/2'
'-x-1/2, y-1/2, z'
'x, -y, z-1/2'

loop_
_atom_site_type_symbol
_atom_site_label
_atom_site_fract_x
_atom_site_fract_y
_atom_site_fract_z
_atom_site_U_iso_or_equiv
_atom_site_adp_type
_atom_site_calc_flag
_atom_site_refinement_flags
_atom_site_occupancy
_atom_site_symmetry_multiplicity
_atom_site_disorder_assembly
_atom_site_disorder_group
C C1 0.38918(12) 0.1439(4) 0.6248(5) 0.0269(8) Uani d . 1 1 . .
C C2 0.35730(13) 0.0484(4) 0.5342(5) 0.0292(8) Uani d . 1 1 . .
H H2 0.3602 -0.0538 0.5477 0.035 Uiso calc R 1 1 . .
C C3 0.32268(13) 0.1047(4) 0.4283(5) 0.0373(9) Uani d . 1 1 . .
H H3 0.3014 0.0421 0.3693 0.045 Uiso calc R 1 1 . .
C C4 0.31924(13) 0.2591(4) 0.4085(6) 0.0371(9) Uani d . 1 1 A .
C C5 0.34829(13) 0.3498(4) 0.4998(5) 0.0345(9) Uani d . 1 1 . .
H H5 0.3453 0.4522 0.4880 0.041 Uiso calc R 1 1 . .
N N1 0.28526(15) 0.3204(5) 0.2816(7) 0.0721(15) Uani d D 1 1 . .
N N2 0.42542(12) 0.0961(4) 0.7215(4) 0.0343(8) Uani d D 1 1 . .
N N3 0.38170(11) 0.2922(3) 0.6083(4) 0.0298(7) Uani d D 1 1 . .
N N4 0.47684(11) 0.3034(3) -0.0187(4) 0.0267(7) Uani d D 1 1 . .
O O1 0.2679(4) 0.2322(7) 0.1676(14) 0.105(4) Uani d PDU 0.737(19) 1 A 1
O O2 0.2783(4) 0.4550(6) 0.280(2) 0.078(4) Uani d PDU 0.737(19) 1 A 1
O O1' 0.2456(5) 0.258(2) 0.279(4) 0.089(7) Uani d PDU 0.263(19) 1 A 2
O O2' 0.2901(9) 0.4556(11) 0.254(6) 0.050(6) Uani d PDU 0.263(19) 1 A 2
O O3 0.39040(9) 0.3227(3) 0.0338(4) 0.0330(6) Uani d . 1 1 . .
O O4 0.44135(9) 0.2156(3) 0.2645(3) 0.0325(6) Uani d . 1 1 . .
O O5 0.44161(9) 0.4796(3) 0.2125(3) 0.0336(6) Uani d . 1 1 . .
S S1 0.43441(3) 0.33299(9) 0.13275(11) 0.0231(2) Uani d . 1 1 . .
H H4B 0.5038(10) 0.282(4) 0.038(5) 0.040(12) Uiso d D 1 1 . .
H H4A 0.4797(12) 0.384(3) -0.087(4) 0.040(12) Uiso d D 1 1 . .
H H3A 0.4008(12) 0.356(4) 0.663(5) 0.043(12) Uiso d D 1 1 . .
H H2B 0.4319(13) 0.001(2) 0.732(6) 0.046(12) Uiso d D 1 1 . .
H H2A 0.4435(13) 0.154(3) 0.787(5) 0.051(14) Uiso d D 1 1 . .

loop_
_atom_site_aniso_label
_atom_site_aniso_U_11
_atom_site_aniso_U_22
_atom_site_aniso_U_33
_atom_site_aniso_U_12
_atom_site_aniso_U_13
_atom_site_aniso_U_23
C1 0.0336(18) 0.0247(18) 0.0225(17) -0.0018(15) 0.0077(16) -0.0052(15)
C2 0.038(2) 0.0201(17) 0.0297(19) -0.0061(15) 0.0054(17) -0.0005(16)
C3 0.034(2) 0.039(2) 0.039(2) -0.0128(17) -0.0037(18) 0.0011(19)
C4 0.0303(19) 0.039(2) 0.042(2) -0.0001(17) 0.0015(17) 0.0127(19)
C5 0.038(2) 0.0248(18) 0.040(2) 0.0018(16) 0.0134(18) 0.0053(17)
N1 0.046(2) 0.070(3) 0.100(4) -0.007(2) -0.023(3) 0.039(3)
N2 0.0415(19) 0.0261(17) 0.0353(19) -0.0004(15) -0.0064(15) -0.0048(15)
N3 0.0382(18) 0.0210(15) 0.0303(17) -0.0046(13) 0.0038(14) -0.0074(14)
N4 0.0323(17) 0.0268(16) 0.0211(15) 0.0009(13) -0.0010(13) 0.0003(13)
O1 0.097(7) 0.089(5) 0.129(7) -0.034(4) -0.080(6) 0.036(4)
O2 0.055(6) 0.073(5) 0.105(8) 0.032(3) 0.014(5) 0.029(4)
O1' 0.062(10) 0.099(11) 0.106(14) 0.002(9) -0.043(9) 0.003(11)
O2' 0.032(10) 0.050(10) 0.068(11) 0.023(6) 0.008(10) 0.026(7)
O3 0.0326(13) 0.0323(14) 0.0340(14) -0.0008(11) -0.0074(12) -0.0047(12)
O4 0.0407(15) 0.0289(13) 0.0277(13) -0.0039(12) 0.0010(12) 0.0047(11)
O5 0.0415(14) 0.0245(13) 0.0349(14) 0.0030(12) -0.0083(12) -0.0085(11)
S1 0.0293(4) 0.0191(4) 0.0210(4) -0.0007(3) -0.0026(4) -0.0015(3)

loop_
_atom_type_symbol
_atom_type_description
_atom_type_scat_dispersion_real
_atom_type_scat_dispersion_imag
_atom_type_scat_source
C C 0.0033 0.0016 'International Tables Vol C Tables 4.2.6.8 and 6.1.1.4'
H H 0.0000 0.0000 'International Tables Vol C Tables 4.2.6.8 and 6.1.1.4'
N N 0.0061 0.0033 'International Tables Vol C Tables 4.2.6.8 and 6.1.1.4'
O O 0.0106 0.0060 'International Tables Vol C Tables 4.2.6.8 and 6.1.1.4'
S S 0.1246 0.1234 'International Tables Vol C Tables 4.2.6.8 and 6.1.1.4'

loop_
_geom_angle_atom_site_label_1
_geom_angle_atom_site_label_2
_geom_angle_atom_site_label_3
_geom_angle
N2 C1 N3 119.3(3)
N2 C1 C2 123.4(3)
N3 C1 C2 117.3(3)
C3 C2 C1 120.3(3)
C3 C2 H2 119.8
C1 C2 H2 119.8
C2 C3 C4 118.9(4)
C2 C3 H3 120.5
C4 C3 H3 120.5
C5 C4 C3 120.7(4)
C5 C4 N1 119.8(4)
C3 C4 N1 119.4(4)
C4 C5 N3 119.6(3)
C4 C5 H5 120.2
N3 C5 H5 120.2
O2 N1 O2' 17.8(19)
O2 N1 O1' 107.6(12)
O2' N1 O1' 122.5(12)
O2 N1 O1 123.8(8)
O2' N1 O1 123.5(19)
O1' N1 O1 50.3(11)
O2 N1 C4 119.1(8)
O2' N1 C4 114.0(14)
O1' N1 C4 115.3(10)
O1 N1 C4 116.7(5)
C1 N2 H2B 122(2)
C1 N2 H2A 124(3)
H2B N2 H2A 114(3)
C5 N3 C1 122.9(3)
C5 N3 H3A 116(3)
C1 N3 H3A 120(3)
S1 N4 H4B 109(3)
S1 N4 H4A 108(2)
H4B N4 H4A 112(3)
O3 S1 O4 114.22(15)
O3 S1 O5 112.50(15)
O4 S1 O5 111.59(15)
O3 S1 N4 105.26(16)
O4 S1 N4 103.93(15)
O5 S1 N4 108.63(15)

loop_
_geom_bond_atom_site_label_1
_geom_bond_atom_site_label_2
_geom_bond_distance
C1 N2 1.317(5)
C1 N3 1.357(4)
C1 C2 1.411(5)
C2 C3 1.348(5)
C2 H2 0.9300
C3 C4 1.402(6)
C3 H3 0.9300
C4 C5 1.338(6)
C4 N1 1.449(6)
C5 N3 1.340(5)
C5 H5 0.9300
N1 O2 1.228(6)
N1 O2' 1.243(8)
N1 O1' 1.246(8)
N1 O1 1.257(6)
N2 H2B 0.884(18)
N2 H2A 0.877(18)
N3 H3A 0.886(19)
N4 S1 1.657(3)
N4 H4B 0.889(18)
N4 H4A 0.890(18)
O3 S1 1.440(3)
O4 S1 1.451(3)
O5 S1 1.460(2)

loop_
_geom_hbond_atom_site_label_D
_geom_hbond_atom_site_label_H
_geom_hbond_atom_site_label_A
_geom_hbond_site_symmetry_A
_geom_hbond_distance_DH
_geom_hbond_distance_HA
_geom_hbond_distance_DA
_geom_hbond_angle_DHA
N2 H2B O4 8_556 0.884(18) 1.979(19) 2.861(4) 176(4)
N2 H2A N4 1_556 0.877(18) 2.18(2) 3.044(4) 169(4)
N3 H3A O5 8_566 0.886(19) 1.91(2) 2.766(4) 163(4)
N4 H4B O4 4_655 0.889(18) 2.204(19) 3.073(4) 166(3)
N4 H4A O5 8_565 0.890(18) 2.20(2) 2.960(4) 143(3)
C2 H2 O3 8_556 0.93 2.57 3.469(4) 163
C3 H3 O2 7_655 0.93 2.46 3.328(13) 155
C5 H5 O3 8_566 0.93 2.41 3.187(4) 141

loop_
_geom_torsion_atom_site_label_1
_geom_torsion_atom_site_label_2
_geom_torsion_atom_site_label_3
_geom_torsion_atom_site_label_4
_geom_torsion
N2 C1 C2 C3 -175.9(4)
N3 C1 C2 C3 3.6(5)
C1 C2 C3 C4 0.6(6)
C2 C3 C4 C5 -3.2(6)
C2 C3 C4 N1 174.0(4)
C3 C4 C5 N3 1.4(6)
N1 C4 C5 N3 -175.7(4)
C5 C4 N1 O2 -11.3(11)
C3 C4 N1 O2 171.4(9)
C5 C4 N1 O2' 8(2)
C3 C4 N1 O2' -169(2)
C5 C4 N1 O1' -141.5(16)
C3 C4 N1 O1' 41.3(16)
C5 C4 N1 O1 162.1(8)
C3 C4 N1 O1 -15.1(9)
C4 C5 N3 C1 3.1(6)
N2 C1 N3 C5 174.0(3)
C2 C1 N3 C5 -5.5(5)
